data_7105708
loop_
_publ_author_name
'Carl Redshaw'
'Surajit Jana'
'Congxiao Shang'
'Mark Elsegood'
'Xuesong Lu'
'Zhengxiao Guo'

_publ_section_title
;
 Enhancement of H2 uptake via fluorination but not lithiation for Zn4N8
 and Zn4N6O type clusters.
;
_journal_name_full Chem.Commun.
_journal_page_first 9055
_journal_paper_doi 10.1039/c0cc03380d
_journal_volume 46
_journal_year 2010
_chemical_formula_moiety 'C28 H82 Li2 N12 O2 Zn8'
_chemical_formula_sum 'C28 H82 Li2 N12 O2 Zn8'
_chemical_formula_weight 1155.9
_chemical_name_systematic
;
?
;
_space_group_IT_number 2
_symmetry_cell_setting triclinic
_symmetry_space_group_name_Hall '-P 1'
_symmetry_space_group_name_H-M 'P -1'
_atom_sites_solution_hydrogens 'geom except H11A&B coords freely refined'
_atom_sites_solution_primary direct
_atom_sites_solution_secondary difmap
_audit_creation_method SHELXL-97
_cell_angle_alpha 111.0290(18)
_cell_angle_beta 91.4522(17)
_cell_angle_gamma 117.6991(19)
_cell_formula_units_Z 1
_cell_length_a 10.1483(3)
_cell_length_b 10.8241(3)
_cell_length_c 13.5695(5)
_cell_measurement_reflns_used 31841
_cell_measurement_temperature 120(2)
_cell_measurement_theta_max 27.48
_cell_measurement_theta_min 2.91
_cell_volume 1198.09(7)
_computing_cell_refinement 'DENZO (Otwinowski & Minor, 1997) & COLLECT'
_computing_data_collection 'COLLECT (Hooft, R.W.W., 1998)'
_computing_data_reduction 'DENZO & COLLECT'
_computing_molecular_graphics 'Bruker SHELXTL'
_computing_publication_material 'Bruker SHELXTL and local programs'
_computing_structure_refinement 'SHELXL-97 (Sheldrick, 2008)'
_computing_structure_solution 'SHELXS-97 (Sheldrick, 2008)'
_diffrn_ambient_temperature 120(2)
_diffrn_detector_area_resol_mean '4096x4096pixels / 62x62mm'
_diffrn_measured_fraction_theta_full 0.988
_diffrn_measured_fraction_theta_max 0.988
_diffrn_measurement_device_type 'Bruker-Nonius APEX II CCD camera on \K-goniostat'
_diffrn_measurement_method '\f & \w scans'
_diffrn_radiation_monochromator '10cm confocal mirrors'
_diffrn_radiation_source 'Bruker-Nonius FR591 rotating anode'
_diffrn_radiation_type MoK\a
_diffrn_radiation_wavelength 0.71073
_diffrn_reflns_av_R_equivalents 0.0555
_diffrn_reflns_av_sigmaI/netI 0.0559
_diffrn_reflns_limit_h_max 13
_diffrn_reflns_limit_h_min -13
_diffrn_reflns_limit_k_max 14
_diffrn_reflns_limit_k_min -14
_diffrn_reflns_limit_l_max 17
_diffrn_reflns_limit_l_min -17
_diffrn_reflns_number 22176
_diffrn_reflns_theta_full 27.54
_diffrn_reflns_theta_max 27.54
_diffrn_reflns_theta_min 3.15
_diffrn_standards_decay_% 0
_diffrn_standards_number 0
_exptl_absorpt_coefficient_mu 3.969
_exptl_absorpt_correction_T_max 0.925
_exptl_absorpt_correction_T_min 0.769
_exptl_absorpt_correction_type multi-scan
_exptl_absorpt_process_details 'SADABS v2007/2, Sheldrick, G.M., (2007)'
_exptl_crystal_colour colourless
_exptl_crystal_density_diffrn 1.602
_exptl_crystal_density_method 'not measured'
_exptl_crystal_description plate
_exptl_crystal_F_000 596
_exptl_crystal_size_max 0.07
_exptl_crystal_size_mid 0.05
_exptl_crystal_size_min 0.02
_refine_diff_density_max 0.784
_refine_diff_density_min -0.660
_refine_diff_density_rms 0.137
_refine_ls_extinction_method none
_refine_ls_goodness_of_fit_ref 1.172
_refine_ls_hydrogen_treatment mixed
_refine_ls_matrix_type full
_refine_ls_number_parameters 251
_refine_ls_number_reflns 5464
_refine_ls_number_restraints 0
_refine_ls_restrained_S_all 1.172
_refine_ls_R_factor_all 0.0836
_refine_ls_R_factor_gt 0.0523
_refine_ls_shift/su_max 0.000
_refine_ls_shift/su_mean 0.000
_refine_ls_structure_factor_coef Fsqd
_refine_ls_weighting_details 'calc w=1/[\s^2^(Fo^2^)+(0.0000P)^2^+4.1345P] where P=(Fo^2^+2Fc^2^)/3'
_refine_ls_weighting_scheme calc
_refine_ls_wR_factor_gt 0.0850
_refine_ls_wR_factor_ref 0.0966
_reflns_number_gt 4080
_reflns_number_total 5464
_reflns_threshold_expression I>2\s(I)
_cod_data_source_file C0CC03380D.TXT
_cod_data_source_block 7
_cod_original_sg_symbol_H-M P-1
_cod_database_code 7105708

loop_
_symmetry_equiv_pos_as_xyz
'x, y, z'
'-x, -y, -z'

loop_
_atom_site_label
_atom_site_type_symbol
_atom_site_fract_x
_atom_site_fract_y
_atom_site_fract_z
_atom_site_U_iso_or_equiv
_atom_site_adp_type
_atom_site_occupancy
_atom_site_symmetry_multiplicity
_atom_site_calc_flag
_atom_site_refinement_flags
_atom_site_disorder_assembly
_atom_site_disorder_group
Zn1 Zn 0.44818(6) 0.56128(6) 0.73266(5) 0.02403(14) Uani 1 1 d . . .
Zn2 Zn 0.65770(6) 0.42372(6) 0.64066(4) 0.02366(14) Uani 1 1 d . . .
Zn3 Zn 0.76184(6) 0.76672(6) 0.68452(4) 0.02177(14) Uani 1 1 d . . .
Zn4 Zn 0.77878(6) 0.68748(6) 0.88708(4) 0.02438(14) Uani 1 1 d . . .
O1 O 0.5710(3) 0.5505(3) 0.6195(3) 0.0225(7) Uani 1 1 d . . .
N1 N 0.5516(4) 0.5059(4) 0.8298(3) 0.0259(9) Uani 1 1 d . . .
H1 H 0.5047 0.4978 0.8870 0.031 Uiso 1 1 calc R . .
N2 N 0.5478(5) 0.3628(4) 0.7643(3) 0.0276(9) Uani 1 1 d . . .
C1 C 0.3883(6) 0.2335(6) 0.7222(5) 0.0380(13) Uani 1 1 d . . .
H1A H 0.3873 0.1386 0.6784 0.057 Uiso 1 1 calc R . .
H1B H 0.3304 0.2534 0.6771 0.057 Uiso 1 1 calc R . .
H1C H 0.3415 0.2227 0.7830 0.057 Uiso 1 1 calc R . .
C2 C 0.6370(6) 0.3309(6) 0.8294(4) 0.0347(12) Uani 1 1 d . . .
H2A H 0.7435 0.4154 0.8553 0.052 Uiso 1 1 calc R . .
H2B H 0.6331 0.2348 0.7843 0.052 Uiso 1 1 calc R . .
H2C H 0.5933 0.3212 0.8916 0.052 Uiso 1 1 calc R . .
N3 N 0.7413(4) 0.8351(4) 0.8396(3) 0.0226(8) Uani 1 1 d . . .
H3 H 0.8140 0.9376 0.8815 0.027 Uiso 1 1 calc R . .
N4 N 0.5849(4) 0.8054(5) 0.8423(3) 0.0254(9) Uani 1 1 d . . .
C3 C 0.5549(6) 0.9030(6) 0.8027(4) 0.0305(11) Uani 1 1 d . . .
H3A H 0.6240 1.0114 0.8513 0.046 Uiso 1 1 calc R . .
H3B H 0.4486 0.8780 0.8012 0.046 Uiso 1 1 calc R . .
H3C H 0.5722 0.8842 0.7293 0.046 Uiso 1 1 calc R . .
C4 C 0.5645(6) 0.8376(6) 0.9541(4) 0.0336(12) Uani 1 1 d . . .
H4A H 0.5900 0.7772 0.9816 0.050 Uiso 1 1 calc R . .
H4B H 0.4579 0.8097 0.9547 0.050 Uiso 1 1 calc R . .
H4C H 0.6321 0.9472 1.0004 0.050 Uiso 1 1 calc R . .
N5 N 0.8559(4) 0.6000(4) 0.7513(3) 0.0228(8) Uani 1 1 d . . .
H5 H 0.9180 0.5650 0.7676 0.027 Uiso 1 1 calc R . .
N6 N 0.9352(4) 0.7165(4) 0.7102(3) 0.0241(9) Uani 1 1 d . . .
C5 C 0.9738(6) 0.6519(6) 0.6070(4) 0.0294(11) Uani 1 1 d . . .
H5A H 1.0362 0.6088 0.6178 0.044 Uiso 1 1 calc R . .
H5B H 1.0313 0.7334 0.5831 0.044 Uiso 1 1 calc R . .
H5C H 0.8794 0.5708 0.5517 0.044 Uiso 1 1 calc R . .
C6 C 1.0771(5) 0.8453(6) 0.7908(4) 0.0314(12) Uani 1 1 d . . .
H6A H 1.0526 0.8860 0.8603 0.047 Uiso 1 1 calc R . .
H6B H 1.1263 0.9265 0.7654 0.047 Uiso 1 1 calc R . .
H6C H 1.1467 0.8089 0.8004 0.047 Uiso 1 1 calc R . .
C7 C 0.2266(6) 0.4929(7) 0.6987(5) 0.0359(12) Uani 1 1 d . . .
H7A H 0.2156 0.5685 0.6800 0.043 Uiso 1 1 calc R . .
H7B H 0.1737 0.3934 0.6339 0.043 Uiso 1 1 calc R . .
C8 C 0.1478(7) 0.4743(8) 0.7898(5) 0.0458(15) Uani 1 1 d . . .
H8A H 0.1616 0.4029 0.8112 0.069 Uiso 1 1 calc R . .
H8B H 0.0384 0.4336 0.7651 0.069 Uiso 1 1 calc R . .
H8C H 0.1925 0.5744 0.8521 0.069 Uiso 1 1 calc R . .
C9 C 0.6349(6) 0.2446(6) 0.5109(4) 0.0326(12) Uani 1 1 d . . .
H9A H 0.5267 0.1605 0.4854 0.039 Uiso 1 1 calc R . .
H9B H 0.6653 0.2760 0.4511 0.039 Uiso 1 1 calc R . .
C10 C 0.7361(7) 0.1884(7) 0.5416(5) 0.0434(14) Uani 1 1 d . . .
H10A H 0.8419 0.2741 0.5719 0.065 Uiso 1 1 calc R . .
H10B H 0.7319 0.1068 0.4768 0.065 Uiso 1 1 calc R . .
H10C H 0.6993 0.1483 0.5958 0.065 Uiso 1 1 calc R . .
C11 C 0.7930(6) 0.8659(6) 0.5808(4) 0.0284(11) Uani 1 1 d . . .
H11A H 0.801(6) 0.811(6) 0.512(5) 0.034 Uiso 1 1 d . . .
H11B H 0.707(6) 0.875(6) 0.560(4) 0.034 Uiso 1 1 d . . .
C12 C 0.9398(7) 1.0232(6) 0.6293(5) 0.0415(14) Uani 1 1 d . . .
H12A H 0.9313 1.0888 0.6976 0.062 Uiso 1 1 calc R . .
H12B H 0.9551 1.0710 0.5782 0.062 Uiso 1 1 calc R . .
H12C H 1.0271 1.0107 0.6431 0.062 Uiso 1 1 calc R . .
C13 C 0.9016(6) 0.7635(6) 1.0353(4) 0.0318(12) Uani 1 1 d . . .
H13A H 0.9503 0.8768 1.0709 0.038 Uiso 1 1 calc R . .
H13B H 0.8311 0.7212 1.0787 0.038 Uiso 1 1 calc R . .
C14 C 1.0270(6) 0.7215(6) 1.0372(4) 0.0354(12) Uani 1 1 d . . .
H14A H 0.9800 0.6095 1.0048 0.053 Uiso 1 1 calc R . .
H14B H 1.0819 0.7639 1.1125 0.053 Uiso 1 1 calc R . .
H14C H 1.0989 0.7644 0.9957 0.053 Uiso 1 1 calc R . .
Li1 Li 0.4409(12) 0.3766(11) 0.4884(8) 0.047(3) Uani 1 1 d . . .

loop_
_atom_site_aniso_label
_atom_site_aniso_U_11
_atom_site_aniso_U_22
_atom_site_aniso_U_33
_atom_site_aniso_U_23
_atom_site_aniso_U_13
_atom_site_aniso_U_12
Zn1 0.0220(3) 0.0261(3) 0.0236(3) 0.0108(2) 0.0060(2) 0.0117(2)
Zn2 0.0253(3) 0.0225(3) 0.0235(3) 0.0096(2) 0.0031(2) 0.0125(2)
Zn3 0.0199(3) 0.0224(3) 0.0236(3) 0.0111(2) 0.0043(2) 0.0102(2)
Zn4 0.0259(3) 0.0255(3) 0.0216(3) 0.0096(2) 0.0024(2) 0.0132(2)
O1 0.0223(16) 0.0225(17) 0.0221(17) 0.0097(14) 0.0034(14) 0.0108(14)
N1 0.030(2) 0.022(2) 0.023(2) 0.0100(17) 0.0065(18) 0.0109(18)
N2 0.031(2) 0.022(2) 0.029(2) 0.0127(18) 0.0064(18) 0.0113(18)
C1 0.039(3) 0.025(3) 0.041(3) 0.014(2) 0.009(3) 0.009(2)
C2 0.049(3) 0.031(3) 0.036(3) 0.018(2) 0.013(3) 0.026(3)
N3 0.0200(19) 0.020(2) 0.023(2) 0.0081(17) 0.0017(16) 0.0075(16)
N4 0.024(2) 0.028(2) 0.025(2) 0.0081(18) 0.0063(17) 0.0166(18)
C3 0.031(3) 0.032(3) 0.036(3) 0.013(2) 0.009(2) 0.022(2)
C4 0.035(3) 0.034(3) 0.030(3) 0.009(2) 0.012(2) 0.020(2)
N5 0.023(2) 0.025(2) 0.026(2) 0.0126(17) 0.0050(17) 0.0147(17)
N6 0.0192(19) 0.024(2) 0.027(2) 0.0092(18) 0.0027(17) 0.0109(17)
C5 0.027(3) 0.036(3) 0.028(3) 0.012(2) 0.010(2) 0.019(2)
C6 0.023(2) 0.031(3) 0.040(3) 0.017(2) 0.006(2) 0.012(2)
C7 0.030(3) 0.042(3) 0.039(3) 0.022(3) 0.005(2) 0.018(3)
C8 0.037(3) 0.060(4) 0.051(4) 0.027(3) 0.018(3) 0.029(3)
C9 0.027(3) 0.028(3) 0.029(3) 0.004(2) 0.003(2) 0.009(2)
C10 0.051(4) 0.036(3) 0.046(4) 0.014(3) 0.018(3) 0.025(3)
C11 0.023(3) 0.029(3) 0.032(3) 0.016(2) 0.006(2) 0.010(2)
C12 0.042(3) 0.032(3) 0.038(3) 0.018(3) 0.006(3) 0.008(3)
C13 0.030(3) 0.033(3) 0.026(3) 0.004(2) -0.004(2) 0.018(2)
C14 0.043(3) 0.044(3) 0.026(3) 0.012(2) 0.002(2) 0.029(3)
Li1 0.056(6) 0.030(5) 0.040(6) 0.020(4) -0.007(5) 0.007(5)

loop_
_atom_type_symbol
_atom_type_description
_atom_type_scat_dispersion_real
_atom_type_scat_dispersion_imag
_atom_type_scat_source
C C 0.0033 0.0016 'International Tables Vol C Tables 4.2.6.8 and 6.1.1.4'
H H 0.0000 0.0000 'International Tables Vol C Tables 4.2.6.8 and 6.1.1.4'
N N 0.0061 0.0033 'International Tables Vol C Tables 4.2.6.8 and 6.1.1.4'
O O 0.0106 0.0060 'International Tables Vol C Tables 4.2.6.8 and 6.1.1.4'
Zn Zn 0.2839 1.4301 'International Tables Vol C Tables 4.2.6.8 and 6.1.1.4'
Li Li -0.0003 0.0001 'International Tables Vol C Tables 4.2.6.8 and 6.1.1.4'

loop_
_geom_angle_atom_site_label_1
_geom_angle_atom_site_label_2
_geom_angle_atom_site_label_3
_geom_angle
_geom_angle_site_symmetry_1
_geom_angle_site_symmetry_3
_geom_angle_publ_flag
C7 Zn1 O1 123.40(19) . . ?
C7 Zn1 N1 126.5(2) . . ?
O1 Zn1 N1 97.14(14) . . ?
C7 Zn1 N4 111.4(2) . . ?
O1 Zn1 N4 100.43(14) . . ?
N1 Zn1 N4 91.08(15) . . ?
C7 Zn1 Li1 93.1(3) . . ?
O1 Zn1 Li1 34.6(2) . . ?
N1 Zn1 Li1 107.5(2) . . ?
N4 Zn1 Li1 131.5(2) . . ?
C9 Zn2 O1 118.88(18) . . ?
C9 Zn2 N5 126.60(18) . . ?
O1 Zn2 N5 98.05(14) . . ?
C9 Zn2 N2 114.23(19) . . ?
O1 Zn2 N2 100.81(14) . . ?
N5 Zn2 N2 92.78(15) . . ?
C9 Zn2 Li1 76.9(3) . . ?
O1 Zn2 Li1 44.5(2) . . ?
N5 Zn2 Li1 139.3(2) . . ?
N2 Zn2 Li1 107.5(3) . . ?
C11 Zn3 N3 131.86(19) . . ?
C11 Zn3 O1 110.99(17) . . ?
N3 Zn3 O1 98.94(14) . . ?
C11 Zn3 N6 113.01(19) . . ?
N3 Zn3 N6 96.27(15) . . ?
O1 Zn3 N6 101.10(14) . . ?
C11 Zn3 Li1 62.8(3) . 2_666 ?
N3 Zn3 Li1 129.2(3) . 2_666 ?
O1 Zn3 Li1 48.4(2) . 2_666 ?
N6 Zn3 Li1 124.0(3) . 2_666 ?
C13 Zn4 N1 122.4(2) . . ?
C13 Zn4 N3 120.93(19) . . ?
N1 Zn4 N3 95.90(15) . . ?
C13 Zn4 N5 118.60(18) . . ?
N1 Zn4 N5 96.08(15) . . ?
N3 Zn4 N5 97.03(15) . . ?
Li1 O1 Li1 72.2(5) . 2_666 ?
Li1 O1 Zn1 108.6(4) . . ?
Li1 O1 Zn1 120.5(4) 2_666 . ?
Li1 O1 Zn2 87.0(3) . . ?
Li1 O1 Zn2 135.3(4) 2_666 . ?
Zn1 O1 Zn2 103.34(14) . . ?
Li1 O1 Zn3 144.7(4) . . ?
Li1 O1 Zn3 78.3(3) 2_666 . ?
Zn1 O1 Zn3 102.73(14) . . ?
Zn2 O1 Zn3 101.27(13) . . ?
N2 N1 Zn1 109.8(3) . . ?
N2 N1 Zn4 109.4(3) . . ?
Zn1 N1 Zn4 104.58(17) . . ?
N1 N2 C1 110.2(4) . . ?
N1 N2 C2 110.6(4) . . ?
C1 N2 C2 109.6(4) . . ?
N1 N2 Zn2 99.9(3) . . ?
C1 N2 Zn2 114.1(3) . . ?
C2 N2 Zn2 112.0(3) . . ?
N4 N3 Zn3 109.8(3) . . ?
N4 N3 Zn4 110.3(3) . . ?
Zn3 N3 Zn4 101.27(16) . . ?
N3 N4 C4 109.7(4) . . ?
N3 N4 C3 110.4(4) . . ?
C4 N4 C3 109.6(4) . . ?
N3 N4 Zn1 101.5(2) . . ?
C4 N4 Zn1 112.8(3) . . ?
C3 N4 Zn1 112.5(3) . . ?
N6 N5 Zn2 109.5(3) . . ?
N6 N5 Zn4 110.0(3) . . ?
Zn2 N5 Zn4 103.09(16) . . ?
N5 N6 C6 109.7(4) . . ?
N5 N6 C5 111.0(4) . . ?
C6 N6 C5 109.1(4) . . ?
N5 N6 Zn3 100.1(2) . . ?
C6 N6 Zn3 115.7(3) . . ?
C5 N6 Zn3 111.0(3) . . ?
C8 C7 Zn1 114.4(4) . . ?
C10 C9 Zn2 109.4(4) . . ?
C12 C11 Zn3 109.7(4) . . ?
C12 C11 Li1 177.5(5) . 2_666 ?
Zn3 C11 Li1 69.0(3) . 2_666 ?
C14 C13 Zn4 114.9(3) . . ?
O1 Li1 O1 107.8(5) . 2_666 ?
O1 Li1 Li1 54.3(4) . 2_666 ?
O1 Li1 Li1 53.5(4) 2_666 2_666 ?
O1 Li1 C11 142.4(6) . 2_666 ?
O1 Li1 C11 101.2(4) 2_666 2_666 ?
Li1 Li1 C11 146.6(8) 2_666 2_666 ?
O1 Li1 Zn3 154.4(5) . 2_666 ?
O1 Li1 Zn3 53.2(3) 2_666 2_666 ?
Li1 Li1 Zn3 104.6(6) 2_666 2_666 ?
C11 Li1 Zn3 48.2(2) 2_666 2_666 ?

loop_
_geom_bond_atom_site_label_1
_geom_bond_atom_site_label_2
_geom_bond_distance
_geom_bond_site_symmetry_2
_geom_bond_publ_flag
Zn1 C7 1.993(5) . ?
Zn1 O1 2.007(3) . ?
Zn1 N1 2.069(4) . ?
Zn1 N4 2.188(4) . ?
Zn2 C9 2.006(5) . ?
Zn2 O1 2.032(3) . ?
Zn2 N5 2.040(4) . ?
Zn2 N2 2.167(4) . ?
Zn3 C11 2.006(5) . ?
Zn3 N3 2.016(4) . ?
Zn3 O1 2.056(3) . ?
Zn3 N6 2.123(4) . ?
Zn4 C13 2.002(5) . ?
Zn4 N1 2.093(4) . ?
Zn4 N3 2.099(4) . ?
Zn4 N5 2.101(4) . ?
O1 Li1 1.902(10) . ?
O1 Li1 1.921(10) 2_666 ?
N1 N2 1.464(5) . ?
N2 C1 1.476(6) . ?
N2 C2 1.480(6) . ?
N3 N4 1.470(5) . ?
N4 C4 1.473(6) . ?
N4 C3 1.482(6) . ?
N5 N6 1.460(5) . ?
N6 C6 1.474(6) . ?
N6 C5 1.478(6) . ?
C7 C8 1.512(8) . ?
C9 C10 1.530(8) . ?
C11 C12 1.530(7) . ?
C13 C14 1.540(7) . ?

loop_
_geom_torsion_atom_site_label_1
_geom_torsion_atom_site_label_2
_geom_torsion_atom_site_label_3
_geom_torsion_atom_site_label_4
_geom_torsion
_geom_torsion_site_symmetry_1
_geom_torsion_site_symmetry_2
_geom_torsion_site_symmetry_3
_geom_torsion_site_symmetry_4
_geom_torsion_publ_flag
C7 Zn1 O1 Li1 -32.6(4) . . . . ?
N1 Zn1 O1 Li1 110.6(4) . . . . ?
N4 Zn1 O1 Li1 -157.0(4) . . . . ?
C7 Zn1 O1 Li1 47.2(4) . . . 2_666 ?
N1 Zn1 O1 Li1 -169.6(4) . . . 2_666 ?
N4 Zn1 O1 Li1 -77.2(4) . . . 2_666 ?
Li1 Zn1 O1 Li1 79.8(5) . . . 2_666 ?
C7 Zn1 O1 Zn2 -123.9(2) . . . . ?
N1 Zn1 O1 Zn2 19.24(16) . . . . ?
N4 Zn1 O1 Zn2 111.67(15) . . . . ?
Li1 Zn1 O1 Zn2 -91.3(4) . . . . ?
C7 Zn1 O1 Zn3 131.0(2) . . . . ?
N1 Zn1 O1 Zn3 -85.80(15) . . . . ?
N4 Zn1 O1 Zn3 6.63(16) . . . . ?
Li1 Zn1 O1 Zn3 163.6(4) . . . . ?
C9 Zn2 O1 Li1 21.7(4) . . . . ?
N5 Zn2 O1 Li1 161.6(4) . . . . ?
N2 Zn2 O1 Li1 -104.0(4) . . . . ?
C9 Zn2 O1 Li1 -39.0(5) . . . 2_666 ?
N5 Zn2 O1 Li1 101.0(5) . . . 2_666 ?
N2 Zn2 O1 Li1 -164.6(5) . . . 2_666 ?
Li1 Zn2 O1 Li1 -60.7(7) . . . 2_666 ?
C9 Zn2 O1 Zn1 130.1(2) . . . . ?
N5 Zn2 O1 Zn1 -89.94(16) . . . . ?
N2 Zn2 O1 Zn1 4.46(17) . . . . ?
Li1 Zn2 O1 Zn1 108.4(4) . . . . ?
C9 Zn2 O1 Zn3 -123.8(2) . . . . ?
N5 Zn2 O1 Zn3 16.21(16) . . . . ?
N2 Zn2 O1 Zn3 110.62(15) . . . . ?
Li1 Zn2 O1 Zn3 -145.4(4) . . . . ?
C11 Zn3 O1 Li1 27.6(7) . . . . ?
N3 Zn3 O1 Li1 169.2(7) . . . . ?
N6 Zn3 O1 Li1 -92.5(7) . . . . ?
Li1 Zn3 O1 Li1 33.5(10) 2_666 . . . ?
C11 Zn3 O1 Li1 -5.9(4) . . . 2_666 ?
N3 Zn3 O1 Li1 135.7(4) . . . 2_666 ?
N6 Zn3 O1 Li1 -126.0(4) . . . 2_666 ?
C11 Zn3 O1 Zn1 -124.9(2) . . . . ?
N3 Zn3 O1 Zn1 16.75(16) . . . . ?
N6 Zn3 O1 Zn1 114.99(15) . . . . ?
Li1 Zn3 O1 Zn1 -119.0(4) 2_666 . . . ?
C11 Zn3 O1 Zn2 128.49(19) . . . . ?
N3 Zn3 O1 Zn2 -89.89(15) . . . . ?
N6 Zn3 O1 Zn2 8.36(17) . . . . ?
Li1 Zn3 O1 Zn2 134.4(4) 2_666 . . . ?
C7 Zn1 N1 N2 88.5(4) . . . . ?
O1 Zn1 N1 N2 -53.0(3) . . . . ?
N4 Zn1 N1 N2 -153.6(3) . . . . ?
Li1 Zn1 N1 N2 -19.1(4) . . . . ?
C7 Zn1 N1 Zn4 -154.2(2) . . . . ?
O1 Zn1 N1 Zn4 64.33(17) . . . . ?
N4 Zn1 N1 Zn4 -36.32(18) . . . . ?
Li1 Zn1 N1 Zn4 98.2(2) . . . . ?
C13 Zn4 N1 N2 -96.6(3) . . . . ?
N3 Zn4 N1 N2 130.8(3) . . . . ?
N5 Zn4 N1 N2 33.1(3) . . . . ?
C13 Zn4 N1 Zn1 145.87(19) . . . . ?
N3 Zn4 N1 Zn1 13.23(19) . . . . ?
N5 Zn4 N1 Zn1 -84.51(18) . . . . ?
Zn1 N1 N2 C1 -65.2(4) . . . . ?
Zn4 N1 N2 C1 -179.4(3) . . . . ?
Zn1 N1 N2 C2 173.4(3) . . . . ?
Zn4 N1 N2 C2 59.1(4) . . . . ?
Zn1 N1 N2 Zn2 55.2(3) . . . . ?
Zn4 N1 N2 Zn2 -59.0(3) . . . . ?
C9 Zn2 N2 N1 -166.3(3) . . . . ?
O1 Zn2 N2 N1 -37.6(3) . . . . ?
N5 Zn2 N2 N1 61.1(3) . . . . ?
Li1 Zn2 N2 N1 -83.1(3) . . . . ?
C9 Zn2 N2 C1 -48.8(4) . . . . ?
O1 Zn2 N2 C1 79.9(3) . . . . ?
N5 Zn2 N2 C1 178.7(3) . . . . ?
Li1 Zn2 N2 C1 34.4(4) . . . . ?
C9 Zn2 N2 C2 76.6(4) . . . . ?
O1 Zn2 N2 C2 -154.7(3) . . . . ?
N5 Zn2 N2 C2 -56.0(3) . . . . ?
Li1 Zn2 N2 C2 159.8(4) . . . . ?
C11 Zn3 N3 N4 79.6(3) . . . . ?
O1 Zn3 N3 N4 -49.3(3) . . . . ?
N6 Zn3 N3 N4 -151.6(3) . . . . ?
Li1 Zn3 N3 N4 -6.9(4) 2_666 . . . ?
C11 Zn3 N3 Zn4 -163.9(2) . . . . ?
O1 Zn3 N3 Zn4 67.25(16) . . . . ?
N6 Zn3 N3 Zn4 -35.07(17) . . . . ?
Li1 Zn3 N3 Zn4 109.6(3) 2_666 . . . ?
C13 Zn4 N3 N4 -103.5(3) . . . . ?
N1 Zn4 N3 N4 30.1(3) . . . . ?
N5 Zn4 N3 N4 127.0(3) . . . . ?
C13 Zn4 N3 Zn3 140.3(2) . . . . ?
N1 Zn4 N3 Zn3 -86.07(17) . . . . ?
N5 Zn4 N3 Zn3 10.82(17) . . . . ?
Zn3 N3 N4 C4 173.1(3) . . . . ?
Zn4 N3 N4 C4 62.4(4) . . . . ?
Zn3 N3 N4 C3 -66.0(4) . . . . ?
Zn4 N3 N4 C3 -176.7(3) . . . . ?
Zn3 N3 N4 Zn1 53.5(3) . . . . ?
Zn4 N3 N4 Zn1 -57.2(3) . . . . ?
C7 Zn1 N4 N3 -170.2(3) . . . . ?
O1 Zn1 N4 N3 -37.9(3) . . . . ?
N1 Zn1 N4 N3 59.5(3) . . . . ?
Li1 Zn1 N4 N3 -55.1(4) . . . . ?
C7 Zn1 N4 C4 72.5(4) . . . . ?
O1 Zn1 N4 C4 -155.2(3) . . . . ?
N1 Zn1 N4 C4 -57.8(3) . . . . ?
Li1 Zn1 N4 C4 -172.5(4) . . . . ?
C7 Zn1 N4 C3 -52.2(4) . . . . ?
O1 Zn1 N4 C3 80.1(3) . . . . ?
N1 Zn1 N4 C3 177.6(3) . . . . ?
Li1 Zn1 N4 C3 62.9(4) . . . . ?
C9 Zn2 N5 N6 83.9(3) . . . . ?
O1 Zn2 N5 N6 -51.6(3) . . . . ?
N2 Zn2 N5 N6 -152.9(3) . . . . ?
Li1 Zn2 N5 N6 -31.7(5) . . . . ?
C9 Zn2 N5 Zn4 -159.0(2) . . . . ?
O1 Zn2 N5 Zn4 65.51(17) . . . . ?
N2 Zn2 N5 Zn4 -35.82(17) . . . . ?
Li1 Zn2 N5 Zn4 85.3(4) . . . . ?
C13 Zn4 N5 N6 -99.7(3) . . . . ?
N1 Zn4 N5 N6 128.1(3) . . . . ?
N3 Zn4 N5 N6 31.3(3) . . . . ?
C13 Zn4 N5 Zn2 143.5(2) . . . . ?
N1 Zn4 N5 Zn2 11.34(18) . . . . ?
N3 Zn4 N5 Zn2 -85.40(17) . . . . ?
Zn2 N5 N6 C6 179.0(3) . . . . ?
Zn4 N5 N6 C6 66.4(4) . . . . ?
Zn2 N5 N6 C5 -60.4(4) . . . . ?
Zn4 N5 N6 C5 -173.0(3) . . . . ?
Zn2 N5 N6 Zn3 56.9(2) . . . . ?
Zn4 N5 N6 Zn3 -55.7(3) . . . . ?
C11 Zn3 N6 N5 -159.7(3) . . . . ?
N3 Zn3 N6 N5 59.4(3) . . . . ?
O1 Zn3 N6 N5 -41.0(3) . . . . ?
Li1 Zn3 N6 N5 -87.9(4) 2_666 . . . ?
C11 Zn3 N6 C6 82.6(4) . . . . ?
N3 Zn3 N6 C6 -58.3(4) . . . . ?
O1 Zn3 N6 C6 -158.7(3) . . . . ?
Li1 Zn3 N6 C6 154.4(4) 2_666 . . . ?
C11 Zn3 N6 C5 -42.4(4) . . . . ?
N3 Zn3 N6 C5 176.7(3) . . . . ?
O1 Zn3 N6 C5 76.3(3) . . . . ?
Li1 Zn3 N6 C5 29.4(4) 2_666 . . . ?
O1 Zn1 C7 C8 165.7(4) . . . . ?
N1 Zn1 C7 C8 33.5(5) . . . . ?
N4 Zn1 C7 C8 -74.9(4) . . . . ?
Li1 Zn1 C7 C8 147.9(4) . . . . ?
O1 Zn2 C9 C10 168.3(3) . . . . ?
N5 Zn2 C9 C10 40.8(5) . . . . ?
N2 Zn2 C9 C10 -72.9(4) . . . . ?
Li1 Zn2 C9 C10 -176.3(4) . . . . ?
N3 Zn3 C11 C12 58.1(5) . . . . ?
O1 Zn3 C11 C12 -177.4(3) . . . . ?
N6 Zn3 C11 C12 -64.6(4) . . . . ?
Li1 Zn3 C11 C12 177.7(5) 2_666 . . . ?
N3 Zn3 C11 Li1 -119.6(4) . . . 2_666 ?
O1 Zn3 C11 Li1 5.0(3) . . . 2_666 ?
N6 Zn3 C11 Li1 117.7(3) . . . 2_666 ?
N1 Zn4 C13 C14 107.4(4) . . . . ?
N3 Zn4 C13 C14 -131.1(4) . . . . ?
N5 Zn4 C13 C14 -11.8(5) . . . . ?
Li1 O1 Li1 O1 0.0 2_666 . . 2_666 ?
Zn1 O1 Li1 O1 117.0(5) . . . 2_666 ?
Zn2 O1 Li1 O1 -139.9(5) . . . 2_666 ?
Zn3 O1 Li1 O1 -34.6(10) . . . 2_666 ?
Zn1 O1 Li1 Li1 117.0(5) . . . 2_666 ?
Zn2 O1 Li1 Li1 -139.9(5) . . . 2_666 ?
Zn3 O1 Li1 Li1 -34.6(10) . . . 2_666 ?
Li1 O1 Li1 C11 -138.7(13) 2_666 . . 2_666 ?
Zn1 O1 Li1 C11 -21.7(10) . . . 2_666 ?
Zn2 O1 Li1 C11 81.3(9) . . . 2_666 ?
Zn3 O1 Li1 C11 -173.3(5) . . . 2_666 ?
Li1 O1 Li1 Zn3 -38.4(9) 2_666 . . 2_666 ?
Zn1 O1 Li1 Zn3 78.6(13) . . . 2_666 ?
Zn2 O1 Li1 Zn3 -178.3(13) . . . 2_666 ?
Zn3 O1 Li1 Zn3 -72.9(16) . . . 2_666 ?
